data_4076694
loop_
_publ_author_name
'Enders, Markus'
'Kohl, Gerald'
'Pritzkow, Hans'

_publ_section_title
;
 Novel Heterobimetallic Compounds with Metal&#x2212;Metal Bonds:&#x00A0;
 The Use of Quinolyl-Substituted Metallocenes as Tridentate
 Ligands&#x2020;
;
_journal_issue 6
_journal_name_full Organometallics
_journal_page_first 1111
_journal_paper_doi 10.1021/om010937o
_journal_volume 21
_journal_year 2002
_chemical_formula_moiety 'C28 H20 Cl N2 Ru Zn , 0.5(Cl3 Zn) '
_chemical_formula_sum 'C28 H20 Cl4 N2 Ru Zn2'
_chemical_formula_weight 758.07
_chemical_name_systematic
;
 ?
;
_space_group_IT_number 2
_symmetry_cell_setting triclinic
_symmetry_space_group_name_Hall '-P 1'
_symmetry_space_group_name_H-M 'P -1'
_atom_sites_solution_hydrogens difmap
_atom_sites_solution_primary direct
_atom_sites_solution_secondary difmap
_audit_creation_method SHELXL-97
_cell_angle_alpha 106.3220(10)
_cell_angle_beta 106.1510(10)
_cell_angle_gamma 90.4910(10)
_cell_formula_units_Z 2
_cell_length_a 9.5003(7)
_cell_length_b 11.1545(8)
_cell_length_c 13.6848(9)
_cell_measurement_temperature 190(2)
_cell_volume 1330.89(16)
_computing_cell_refinement 'Bruker SAINT'
_computing_data_collection 'Bruker SMART'
_computing_data_reduction 'Bruker SAINT'
_computing_molecular_graphics 'Bruker SHELXTL'
_computing_publication_material 'Bruker SHELXTL'
_computing_structure_refinement 'SHELXL-97 (Sheldrick, 1997)'
_computing_structure_solution 'SHELXS-97 (Sheldrick, 1990)'
_diffrn_ambient_temperature 190(2)
_diffrn_measured_fraction_theta_full 0.995
_diffrn_measured_fraction_theta_max 0.959
_diffrn_measurement_device_type 'CCD area detector'
_diffrn_measurement_method omega-scans
_diffrn_radiation_monochromator graphite
_diffrn_radiation_source 'fine-focus sealed tube'
_diffrn_radiation_type MoK\a
_diffrn_radiation_wavelength 0.71073
_diffrn_reflns_av_R_equivalents 0.0367
_diffrn_reflns_av_sigmaI/netI 0.0403
_diffrn_reflns_limit_h_max 13
_diffrn_reflns_limit_h_min -14
_diffrn_reflns_limit_k_max 15
_diffrn_reflns_limit_k_min -16
_diffrn_reflns_limit_l_max 20
_diffrn_reflns_limit_l_min 0
_diffrn_reflns_number 23715
_diffrn_reflns_theta_full 31.00
_diffrn_reflns_theta_max 32.06
_diffrn_reflns_theta_min 1.91
_exptl_absorpt_coefficient_mu 2.772
_exptl_absorpt_correction_T_max 1.000
_exptl_absorpt_correction_T_min 0.462
_exptl_absorpt_correction_type multi-scan
_exptl_absorpt_process_details SADABS
_exptl_crystal_colour yellow
_exptl_crystal_density_diffrn 1.892
_exptl_crystal_density_method 'not measured'
_exptl_crystal_description needle
_exptl_crystal_F_000 748
_exptl_crystal_size_max 0.38
_exptl_crystal_size_mid 0.16
_exptl_crystal_size_min 0.07
_refine_diff_density_max 1.091
_refine_diff_density_min -0.866
_refine_diff_density_rms 0.116
_refine_ls_extinction_method none
_refine_ls_goodness_of_fit_ref 1.056
_refine_ls_hydrogen_treatment refall
_refine_ls_matrix_type full
_refine_ls_number_parameters 414
_refine_ls_number_reflns 8905
_refine_ls_number_restraints 0
_refine_ls_restrained_S_all 1.056
_refine_ls_R_factor_all 0.0517
_refine_ls_R_factor_gt 0.0335
_refine_ls_shift/su_max 0.002
_refine_ls_shift/su_mean 0.000
_refine_ls_structure_factor_coef Fsqd
_refine_ls_weighting_details 'calc w=1/[\s^2^(Fo^2^)+(0.0351P)^2^+1.2201P] where P=(Fo^2^+2Fc^2^)/3'
_refine_ls_weighting_scheme calc
_refine_ls_wR_factor_gt 0.0766
_refine_ls_wR_factor_ref 0.0871
_reflns_number_gt 6985
_reflns_number_total 8905
_reflns_threshold_expression >2sigma(I)
_cod_data_source_file om010937o.cif
_cod_data_source_block gko35
_cod_depositor_comments
;
The following automatic conversions were performed:

'_symmetry_cell_setting' value 'Triclinic' changed to 'triclinic'
according to /home/saulius/struct/CIF-dictionaries/cif_core.dic
dictionary named 'cif_core.dic' version 2.4.1 from 2010-06-29.

Automatic conversion script
Id: cif_fix_values 1715 2011-07-08 13:25:40Z adriana 
;
_cod_original_cell_volume 1330.88(16)
_cod_original_sg_symbol_H-M P-1
_cod_database_code 4076694

loop_
_symmetry_equiv_pos_as_xyz
'x, y, z'
'-x, -y, -z'

loop_
_atom_site_label
_atom_site_type_symbol
_atom_site_fract_x
_atom_site_fract_y
_atom_site_fract_z
_atom_site_U_iso_or_equiv
_atom_site_adp_type
_atom_site_occupancy
_atom_site_symmetry_multiplicity
_atom_site_calc_flag
Ru1 Ru 0.62899(2) 0.896130(18) 0.326526(16) 0.01977(5) Uani 1 1 d
Zn1 Zn 0.58685(3) 0.70409(3) 0.38601(2) 0.01830(6) Uani 1 1 d
Zn2 Zn 0.95276(4) 1.06530(4) 0.10491(3) 0.03551(9) Uani 1 1 d
Cl1 Cl 0.49228(7) 0.71003(6) 0.51998(5) 0.02724(13) Uani 1 1 d
Cl2 Cl 1.11800(8) 1.13388(7) 0.26347(6) 0.03328(15) Uani 1 1 d
Cl3 Cl 0.99882(10) 0.85713(8) 0.02628(6) 0.04416(19) Uani 1 1 d
Cl4 Cl 0.72106(9) 1.08099(14) 0.10447(10) 0.0741(4) Uani 1 1 d
N1 N 0.4485(2) 0.5596(2) 0.26105(17) 0.0214(4) Uani 1 1 d
N2 N 0.7700(2) 0.6014(2) 0.41209(16) 0.0203(4) Uani 1 1 d
C1 C 0.3965(3) 0.6654(3) 0.1242(2) 0.0235(5) Uani 1 1 d
C2 C 0.4000(2) 0.5540(2) 0.1552(2) 0.0217(5) Uani 1 1 d
C3 C 0.4324(3) 0.4550(3) 0.2878(2) 0.0267(5) Uani 1 1 d
C4 C 0.3784(3) 0.3381(3) 0.2153(3) 0.0323(6) Uani 1 1 d
C5 C 0.3418(3) 0.3278(3) 0.1097(3) 0.0348(6) Uani 1 1 d
C6 C 0.3496(3) 0.4359(3) 0.0762(2) 0.0298(6) Uani 1 1 d
C7 C 0.3069(3) 0.4299(3) -0.0323(2) 0.0379(7) Uani 1 1 d
C8 C 0.3077(3) 0.5367(4) -0.0615(2) 0.0401(7) Uani 1 1 d
C9 C 0.3497(3) 0.6543(3) 0.0165(2) 0.0328(6) Uani 1 1 d
C10 C 0.4281(3) 0.7926(2) 0.1993(2) 0.0233(5) Uani 1 1 d
C11 C 0.4741(3) 0.9013(3) 0.1760(2) 0.0299(6) Uani 1 1 d
C12 C 0.4669(3) 1.0088(3) 0.2592(3) 0.0340(6) Uani 1 1 d
C13 C 0.4183(3) 0.9700(3) 0.3355(3) 0.0312(6) Uani 1 1 d
C14 C 0.3947(3) 0.8373(3) 0.2998(2) 0.0244(5) Uani 1 1 d
C15 C 0.9016(2) 0.6976(2) 0.32098(19) 0.0211(5) Uani 1 1 d
C16 C 0.8687(2) 0.5928(2) 0.35355(19) 0.0208(4) Uani 1 1 d
C17 C 0.7547(3) 0.5093(3) 0.4530(2) 0.0236(5) Uani 1 1 d
C18 C 0.8253(3) 0.3988(3) 0.4344(2) 0.0284(5) Uani 1 1 d
C19 C 0.9118(3) 0.3822(3) 0.3687(2) 0.0291(6) Uani 1 1 d
C20 C 0.9378(3) 0.4805(3) 0.3267(2) 0.0255(5) Uani 1 1 d
C21 C 1.0317(3) 0.4707(3) 0.2617(2) 0.0323(6) Uani 1 1 d
C22 C 1.0583(3) 0.5689(3) 0.2274(3) 0.0337(6) Uani 1 1 d
C23 C 0.9969(3) 0.6832(3) 0.2588(2) 0.0283(5) Uani 1 1 d
C24 C 0.8498(2) 0.8218(2) 0.3564(2) 0.0212(5) Uani 1 1 d
C25 C 0.8204(3) 0.8807(2) 0.4573(2) 0.0241(5) Uani 1 1 d
C26 C 0.8032(3) 1.0084(3) 0.4653(2) 0.0301(6) Uani 1 1 d
C27 C 0.8185(3) 1.0312(3) 0.3718(3) 0.0312(6) Uani 1 1 d
C28 C 0.8456(3) 0.9168(3) 0.3046(2) 0.0258(5) Uani 1 1 d
H3 H 0.468(3) 0.466(3) 0.359(3) 0.023(7) Uiso 1 1 d
H4 H 0.368(4) 0.274(4) 0.238(3) 0.044(10) Uiso 1 1 d
H5 H 0.310(4) 0.248(4) 0.057(3) 0.043(10) Uiso 1 1 d
H7 H 0.278(4) 0.349(4) -0.081(3) 0.041(10) Uiso 1 1 d
H8 H 0.281(4) 0.529(3) -0.137(3) 0.036(9) Uiso 1 1 d
H9 H 0.338(3) 0.727(3) 0.001(2) 0.022(7) Uiso 1 1 d
H11 H 0.506(4) 0.902(3) 0.121(3) 0.032(9) Uiso 1 1 d
H12 H 0.494(4) 1.082(4) 0.266(3) 0.040(10) Uiso 1 1 d
H13 H 0.404(3) 1.027(3) 0.401(3) 0.025(8) Uiso 1 1 d
H14 H 0.350(4) 0.787(3) 0.328(3) 0.036(9) Uiso 1 1 d
H17 H 0.698(3) 0.523(3) 0.495(2) 0.018(7) Uiso 1 1 d
H18 H 0.805(4) 0.334(3) 0.462(3) 0.037(9) Uiso 1 1 d
H19 H 0.957(4) 0.306(3) 0.349(3) 0.030(8) Uiso 1 1 d
H21 H 1.070(4) 0.393(3) 0.243(3) 0.037(9) Uiso 1 1 d
H22 H 1.120(4) 0.567(3) 0.183(3) 0.044(10) Uiso 1 1 d
H23 H 1.021(3) 0.747(3) 0.236(2) 0.023(8) Uiso 1 1 d
H25 H 0.830(4) 0.844(3) 0.512(3) 0.036(9) Uiso 1 1 d
H26 H 0.785(4) 1.067(3) 0.516(3) 0.034(9) Uiso 1 1 d
H27 H 0.810(4) 1.102(3) 0.357(3) 0.030(8) Uiso 1 1 d
H28 H 0.857(3) 0.907(3) 0.241(2) 0.017(7) Uiso 1 1 d

loop_
_atom_site_aniso_label
_atom_site_aniso_U_11
_atom_site_aniso_U_22
_atom_site_aniso_U_33
_atom_site_aniso_U_23
_atom_site_aniso_U_13
_atom_site_aniso_U_12
Ru1 0.02331(9) 0.01667(9) 0.02255(10) 0.00925(7) 0.00828(7) 0.00243(6)
Zn1 0.02120(12) 0.01792(14) 0.01863(13) 0.00801(10) 0.00770(10) 0.00193(10)
Zn2 0.03218(17) 0.0461(2) 0.03293(18) 0.02350(16) 0.00515(13) -0.00458(14)
Cl1 0.0386(3) 0.0248(3) 0.0242(3) 0.0082(2) 0.0174(2) 0.0017(2)
Cl2 0.0333(3) 0.0392(4) 0.0287(3) 0.0117(3) 0.0092(3) 0.0092(3)
Cl3 0.0614(5) 0.0385(4) 0.0351(4) 0.0199(3) 0.0094(3) -0.0136(3)
Cl4 0.0314(4) 0.1300(10) 0.0970(8) 0.0946(8) 0.0140(4) 0.0091(5)
N1 0.0208(9) 0.0218(10) 0.0229(10) 0.0082(8) 0.0066(7) 0.0032(7)
N2 0.0205(9) 0.0221(10) 0.0199(10) 0.0097(8) 0.0050(7) 0.0025(7)
C1 0.0195(10) 0.0305(13) 0.0215(11) 0.0096(10) 0.0057(8) 0.0052(9)
C2 0.0172(9) 0.0262(12) 0.0205(11) 0.0057(9) 0.0049(8) 0.0027(8)
C3 0.0249(11) 0.0263(13) 0.0303(14) 0.0111(11) 0.0076(10) 0.0014(9)
C4 0.0302(13) 0.0229(14) 0.0433(17) 0.0107(12) 0.0091(12) -0.0007(10)
C5 0.0280(13) 0.0251(14) 0.0418(17) -0.0022(12) 0.0075(12) -0.0038(10)
C6 0.0225(11) 0.0313(15) 0.0283(13) 0.0003(11) 0.0044(10) 0.0012(10)
C7 0.0332(14) 0.0439(19) 0.0243(14) -0.0023(13) 0.0014(11) 0.0013(13)
C8 0.0361(15) 0.058(2) 0.0188(13) 0.0077(13) -0.0003(11) 0.0034(14)
C9 0.0282(13) 0.0449(18) 0.0250(13) 0.0153(13) 0.0023(10) 0.0054(12)
C10 0.0216(10) 0.0274(13) 0.0237(12) 0.0138(10) 0.0048(9) 0.0057(9)
C11 0.0308(13) 0.0337(15) 0.0308(14) 0.0208(12) 0.0068(11) 0.0064(11)
C12 0.0359(14) 0.0223(14) 0.0480(18) 0.0206(13) 0.0085(13) 0.0084(11)
C13 0.0296(13) 0.0242(13) 0.0421(17) 0.0109(12) 0.0128(12) 0.0114(10)
C14 0.0234(11) 0.0243(13) 0.0289(13) 0.0109(10) 0.0097(9) 0.0059(9)
C15 0.0166(9) 0.0280(13) 0.0186(11) 0.0091(9) 0.0031(8) 0.0016(8)
C16 0.0187(10) 0.0245(12) 0.0192(11) 0.0077(9) 0.0041(8) 0.0045(8)
C17 0.0240(11) 0.0252(13) 0.0245(12) 0.0118(10) 0.0071(9) 0.0029(9)
C18 0.0290(12) 0.0231(13) 0.0350(15) 0.0142(11) 0.0065(10) 0.0012(10)
C19 0.0268(12) 0.0219(13) 0.0360(15) 0.0081(11) 0.0053(11) 0.0062(10)
C20 0.0209(10) 0.0281(13) 0.0245(12) 0.0058(10) 0.0040(9) 0.0049(9)
C21 0.0266(12) 0.0354(16) 0.0346(15) 0.0068(12) 0.0118(11) 0.0097(11)
C22 0.0255(12) 0.0430(17) 0.0386(16) 0.0140(13) 0.0166(11) 0.0093(11)
C23 0.0216(11) 0.0363(15) 0.0301(14) 0.0128(12) 0.0094(10) 0.0021(10)
C24 0.0187(10) 0.0243(12) 0.0225(11) 0.0103(10) 0.0057(8) -0.0018(8)
C25 0.0247(11) 0.0226(12) 0.0226(12) 0.0052(10) 0.0049(9) -0.0024(9)
C26 0.0351(14) 0.0218(13) 0.0286(14) 0.0010(11) 0.0083(11) -0.0038(10)
C27 0.0346(14) 0.0203(13) 0.0412(16) 0.0122(12) 0.0121(12) -0.0043(10)
C28 0.0255(11) 0.0284(14) 0.0287(13) 0.0141(11) 0.0104(10) -0.0020(10)

loop_
_atom_type_symbol
_atom_type_description
_atom_type_scat_dispersion_real
_atom_type_scat_dispersion_imag
_atom_type_scat_source
C C 0.0033 0.0016 'International Tables Vol C Tables 4.2.6.8 and 6.1.1.4'
H H 0.0000 0.0000 'International Tables Vol C Tables 4.2.6.8 and 6.1.1.4'
N N 0.0061 0.0033 'International Tables Vol C Tables 4.2.6.8 and 6.1.1.4'
Cl Cl 0.1484 0.1585 'International Tables Vol C Tables 4.2.6.8 and 6.1.1.4'
Zn Zn 0.2839 1.4301 'International Tables Vol C Tables 4.2.6.8 and 6.1.1.4'
Ru Ru -1.2594 0.8363 'International Tables Vol C Tables 4.2.6.8 and 6.1.1.4'

loop_
_geom_angle_atom_site_label_1
_geom_angle_atom_site_label_2
_geom_angle_atom_site_label_3
_geom_angle
_geom_angle_site_symmetry_1
_geom_angle_site_symmetry_3
C12 Ru1 C27 96.74(12) . .
C12 Ru1 C28 115.84(11) . .
C27 Ru1 C28 38.14(11) . .
C12 Ru1 C26 112.76(12) . .
C27 Ru1 C26 37.94(11) . .
C28 Ru1 C26 63.44(11) . .
C12 Ru1 C11 38.05(12) . .
C27 Ru1 C11 110.63(11) . .
C28 Ru1 C11 104.57(11) . .
C26 Ru1 C11 143.24(11) . .
C12 Ru1 C13 37.96(12) . .
C27 Ru1 C13 117.36(11) . .
C28 Ru1 C13 150.33(11) . .
C26 Ru1 C13 108.47(12) . .
C11 Ru1 C13 63.69(12) . .
C12 Ru1 C25 149.40(11) . .
C27 Ru1 C25 63.19(11) . .
C28 Ru1 C25 63.38(10) . .
C26 Ru1 C25 37.38(10) . .
C11 Ru1 C25 167.17(11) . .
C13 Ru1 C25 128.92(11) . .
C12 Ru1 C14 62.89(11) . .
C27 Ru1 C14 154.85(11) . .
C28 Ru1 C14 162.87(11) . .
C26 Ru1 C14 133.60(11) . .
C11 Ru1 C14 63.24(10) . .
C13 Ru1 C14 37.48(10) . .
C25 Ru1 C14 127.36(10) . .
C12 Ru1 C10 63.26(11) . .
C27 Ru1 C10 147.21(10) . .
C28 Ru1 C10 125.02(10) . .
C26 Ru1 C10 171.38(10) . .
C11 Ru1 C10 37.74(10) . .
C13 Ru1 C10 63.48(11) . .
C25 Ru1 C10 144.84(9) . .
C14 Ru1 C10 38.03(10) . .
C12 Ru1 C24 153.35(11) . .
C27 Ru1 C24 63.39(10) . .
C28 Ru1 C24 37.66(9) . .
C26 Ru1 C24 63.25(10) . .
C11 Ru1 C24 129.38(10) . .
C13 Ru1 C24 166.67(10) . .
C25 Ru1 C24 38.20(9) . .
C14 Ru1 C24 140.51(9) . .
C10 Ru1 C24 123.98(9) . .
C12 Ru1 Zn1 128.39(8) . .
C27 Ru1 Zn1 131.99(8) . .
C28 Ru1 Zn1 113.82(7) . .
C26 Ru1 Zn1 101.01(8) . .
C11 Ru1 Zn1 115.20(8) . .
C13 Ru1 Zn1 95.55(8) . .
C25 Ru1 Zn1 69.00(7) . .
C14 Ru1 Zn1 65.52(7) . .
C10 Ru1 Zn1 77.53(6) . .
C24 Ru1 Zn1 76.76(6) . .
N2 Zn1 N1 96.15(8) . .
N2 Zn1 Cl1 104.93(6) . .
N1 Zn1 Cl1 101.86(6) . .
N2 Zn1 Ru1 114.20(6) . .
N1 Zn1 Ru1 111.86(6) . .
Cl1 Zn1 Ru1 123.77(2) . .
Cl4 Zn2 Cl2 115.38(4) . .
Cl4 Zn2 Cl3 110.83(4) . 2_775
Cl2 Zn2 Cl3 114.56(3) . 2_775
Cl4 Zn2 Cl3 112.67(5) . .
Cl2 Zn2 Cl3 107.09(3) . .
Cl3 Zn2 Cl3 94.37(3) 2_775 .
Zn2 Cl3 Zn2 85.63(3) 2_775 .
C3 N1 C2 118.4(2) . .
C3 N1 Zn1 113.19(17) . .
C2 N1 Zn1 127.09(17) . .
C17 N2 C16 118.5(2) . .
C17 N2 Zn1 114.78(16) . .
C16 N2 Zn1 121.53(15) . .
C9 C1 C2 118.0(3) . .
C9 C1 C10 117.7(3) . .
C2 C1 C10 124.1(2) . .
N1 C2 C1 120.4(2) . .
N1 C2 C6 119.9(2) . .
C1 C2 C6 119.7(2) . .
N1 C3 C4 124.5(3) . .
N1 C3 H3 113(2) . .
C4 C3 H3 122(2) . .
C5 C4 C3 118.3(3) . .
C5 C4 H4 122(3) . .
C3 C4 H4 120(3) . .
C4 C5 C6 120.0(3) . .
C4 C5 H5 121(2) . .
C6 C5 H5 119(2) . .
C7 C6 C5 121.7(3) . .
C7 C6 C2 119.7(3) . .
C5 C6 C2 118.6(3) . .
C8 C7 C6 120.1(3) . .
C8 C7 H7 124(2) . .
C6 C7 H7 116(2) . .
C7 C8 C9 120.4(3) . .
C7 C8 H8 118(2) . .
C9 C8 H8 122(2) . .
C1 C9 C8 121.9(3) . .
C1 C9 H9 115(2) . .
C8 C9 H9 123(2) . .
C11 C10 C14 106.6(2) . .
C11 C10 C1 124.6(2) . .
C14 C10 C1 128.0(2) . .
C11 C10 Ru1 69.43(15) . .
C14 C10 Ru1 70.28(14) . .
C1 C10 Ru1 133.37(17) . .
C12 C11 C10 108.1(3) . .
C12 C11 Ru1 70.14(16) . .
C10 C11 Ru1 72.83(15) . .
C12 C11 H11 125(2) . .
C10 C11 H11 127(2) . .
Ru1 C11 H11 120(2) . .
C13 C12 C11 109.1(3) . .
C13 C12 Ru1 71.99(15) . .
C11 C12 Ru1 71.81(15) . .
C13 C12 H12 125(3) . .
C11 C12 H12 126(3) . .
Ru1 C12 H12 118(3) . .
C14 C13 C12 107.5(3) . .
C14 C13 Ru1 72.12(15) . .
C12 C13 Ru1 70.04(16) . .
C14 C13 H13 127.2(19) . .
C12 C13 H13 125.3(19) . .
Ru1 C13 H13 123.5(18) . .
C13 C14 C10 108.7(2) . .
C13 C14 Ru1 70.40(15) . .
C10 C14 Ru1 71.69(14) . .
C13 C14 H14 127(2) . .
C10 C14 H14 123(2) . .
Ru1 C14 H14 132(2) . .
C23 C15 C16 117.5(2) . .
C23 C15 C24 118.6(2) . .
C16 C15 C24 123.7(2) . .
N2 C16 C20 120.3(2) . .
N2 C16 C15 119.4(2) . .
C20 C16 C15 120.3(2) . .
N2 C17 C18 123.9(2) . .
N2 C17 H17 114.5(19) . .
C18 C17 H17 122(2) . .
C19 C18 C17 118.9(3) . .
C19 C18 H18 121(2) . .
C17 C18 H18 120(2) . .
C18 C19 C20 119.5(3) . .
C18 C19 H19 122(2) . .
C20 C19 H19 118(2) . .
C21 C20 C16 119.6(3) . .
C21 C20 C19 122.0(3) . .
C16 C20 C19 118.4(2) . .
C22 C21 C20 119.9(3) . .
C22 C21 H21 124(2) . .
C20 C21 H21 116(2) . .
C21 C22 C23 120.8(3) . .
C21 C22 H22 123(2) . .
C23 C22 H22 116(2) . .
C15 C23 C22 121.7(3) . .
C15 C23 H23 121(2) . .
C22 C23 H23 117(2) . .
C28 C24 C25 106.4(2) . .
C28 C24 C15 124.5(2) . .
C25 C24 C15 128.1(2) . .
C28 C24 Ru1 69.02(14) . .
C25 C24 Ru1 70.11(14) . .
C15 C24 Ru1 133.99(16) . .
C26 C25 C24 108.0(2) . .
C26 C25 Ru1 70.31(16) . .
C24 C25 Ru1 71.69(14) . .
C26 C25 H25 126(2) . .
C24 C25 H25 125(2) . .
Ru1 C25 H25 133(2) . .
C25 C26 C27 108.6(3) . .
C25 C26 Ru1 72.31(15) . .
C27 C26 Ru1 70.28(16) . .
C25 C26 H26 129(2) . .
C27 C26 H26 122(2) . .
Ru1 C26 H26 123(2) . .
C26 C27 C28 108.1(2) . .
C26 C27 Ru1 71.78(16) . .
C28 C27 Ru1 71.32(15) . .
C26 C27 H27 126(2) . .
C28 C27 H27 126(2) . .
Ru1 C27 H27 121(2) . .
C27 C28 C24 108.8(2) . .
C27 C28 Ru1 70.54(15) . .
C24 C28 Ru1 73.32(14) . .
C27 C28 H28 124.8(19) . .
C24 C28 H28 126.4(19) . .
Ru1 C28 H28 122.1(18) . .

loop_
_geom_bond_atom_site_label_1
_geom_bond_atom_site_label_2
_geom_bond_distance
_geom_bond_site_symmetry_2
Ru1 C12 2.167(3) .
Ru1 C27 2.169(3) .
Ru1 C28 2.180(3) .
Ru1 C26 2.189(3) .
Ru1 C11 2.189(3) .
Ru1 C13 2.193(3) .
Ru1 C25 2.215(3) .
Ru1 C14 2.215(3) .
Ru1 C10 2.234(3) .
Ru1 C24 2.236(2) .
Ru1 Zn1 2.5609(3) .
Zn1 N2 2.094(2) .
Zn1 N1 2.101(2) .
Zn1 Cl1 2.2410(7) .
Zn2 Cl4 2.2081(10) .
Zn2 Cl2 2.2157(8) .
Zn2 Cl3 2.3471(8) 2_775
Zn2 Cl3 2.3698(10) .
Cl3 Zn2 2.3471(8) 2_775
N1 C3 1.337(3) .
N1 C2 1.375(3) .
N2 C17 1.325(3) .
N2 C16 1.381(3) .
C1 C9 1.385(4) .
C1 C2 1.420(4) .
C1 C10 1.470(4) .
C2 C6 1.426(4) .
C3 C4 1.388(4) .
C3 H3 0.91(3) .
C4 C5 1.360(5) .
C4 H4 0.87(4) .
C5 C6 1.414(5) .
C5 H5 0.95(4) .
C6 C7 1.408(4) .
C7 C8 1.359(5) .
C7 H7 0.94(4) .
C8 C9 1.409(5) .
C8 H8 0.97(4) .
C9 H9 0.89(3) .
C10 C11 1.431(4) .
C10 C14 1.450(4) .
C11 C12 1.420(5) .
C11 H11 0.89(4) .
C12 C13 1.418(4) .
C12 H12 0.83(4) .
C13 C14 1.416(4) .
C13 H13 0.99(3) .
C14 H14 0.92(4) .
C15 C23 1.387(3) .
C15 C16 1.423(3) .
C15 C24 1.471(4) .
C16 C20 1.422(4) .
C17 C18 1.403(4) .
C17 H17 0.87(3) .
C18 C19 1.355(4) .
C18 H18 0.95(4) .
C19 C20 1.423(4) .
C19 H19 0.96(3) .
C20 C21 1.409(4) .
C21 C22 1.355(4) .
C21 H21 0.94(4) .
C22 C23 1.412(4) .
C22 H22 0.95(4) .
C23 H23 0.91(3) .
C24 C28 1.426(3) .
C24 C25 1.457(4) .
C25 C26 1.411(4) .
C25 H25 0.93(4) .
C26 C27 1.417(4) .
C26 H26 0.87(4) .
C27 C28 1.421(4) .
C27 H27 0.87(3) .
C28 H28 0.89(3) .
